data_7021450
loop_
_publ_author_name
'Kleeberg, Christian'

_publ_section_title
;
 On the structural diversity of [K(18-crown-6)EPh3] complexes (E = C, Si,
 Ge, Sn, Pb): synthesis, crystal structures and NOESY NMR study.
;
_journal_issue 23
_journal_name_full 'Dalton transactions (Cambridge, England : 2003)'
_journal_page_first 8276
_journal_page_last 8287
_journal_paper_doi 10.1039/c3dt50523e
_journal_volume 42
_journal_year 2013
_chemical_formula_moiety 'C30 H39 K O6 Sn'
_chemical_formula_sum 'C30 H39 K O6 Sn'
_chemical_formula_weight 653.40
_chemical_name_common '18-Crown-6-potassium triphenyl-tin'
_chemical_name_systematic
;
?
;
_space_group_IT_number 19
_symmetry_cell_setting orthorhombic
_symmetry_Int_Tables_number 19
_symmetry_space_group_name_Hall 'P 2ac 2ab'
_symmetry_space_group_name_H-M 'P 21 21 21'
_atom_sites_solution_hydrogens geom
_atom_sites_solution_primary direct
_atom_sites_solution_secondary difmap
_audit_creation_method SHELXL-97
_cell_angle_alpha 90.00
_cell_angle_beta 90.00
_cell_angle_gamma 90.00
_cell_formula_units_Z 4
_cell_length_a 9.6725(2)
_cell_length_b 12.6028(2)
_cell_length_c 24.4563(5)
_cell_measurement_reflns_used 24000
_cell_measurement_temperature 100(2)
_cell_measurement_theta_max 30.78
_cell_measurement_theta_min 2.26
_cell_volume 2981.24(10)
_computing_cell_refinement
;
CrysAlisPro, Agilent Technologies,
Version 1.171.35.19 (release 27-10-2011 CrysAlis171 .NET)
(compiled Oct 27 2011,15:02:11)
;
_computing_data_collection
;
CrysAlisPro, Agilent Technologies,
Version 1.171.35.19 (release 27-10-2011 CrysAlis171 .NET)
(compiled Oct 27 2011,15:02:11)
;
_computing_data_reduction
;
CrysAlisPro, Agilent Technologies,
Version 1.171.35.19 (release 27-10-2011 CrysAlis171 .NET)
(compiled Oct 27 2011,15:02:11)
;
_computing_molecular_graphics
;
Diamond 3.2i, K. Brandenburg, Crystal Impact GbR, Bonn, Germany.
;
_computing_publication_material
;
WinGX v1.80.05 (L. J. Farrugia, J. Appl. Cryst., 1999, 32, 837-838.)
;
_computing_structure_refinement
;
SHELXL-97 (G. M. Sheldrick, Acta Cryst. (2008). A64, 112-122)
;
_computing_structure_solution
;
SIR-92 (A. Altomare, G. Cascarano, C. Giacovazzo and A. Guagliardi,
J. Appl. Crystallogr. 1993, 26, 343-350.)
;
_diffrn_ambient_temperature 100(2)
_diffrn_detector_area_resol_mean 16.1419
_diffrn_measured_fraction_theta_full 0.994
_diffrn_measured_fraction_theta_max 0.994
_diffrn_measurement_device_type 'Oxford Diffraction, Xcalibur, EOS'
_diffrn_measurement_method \w-scan
_diffrn_radiation_monochromator graphite
_diffrn_radiation_source 'Enhance (Mo) X-ray Source'
_diffrn_radiation_type MoK\a
_diffrn_radiation_wavelength 0.71073
_diffrn_reflns_av_R_equivalents 0.0365
_diffrn_reflns_av_sigmaI/netI 0.0231
_diffrn_reflns_limit_h_max 13
_diffrn_reflns_limit_h_min -13
_diffrn_reflns_limit_k_max 17
_diffrn_reflns_limit_k_min -17
_diffrn_reflns_limit_l_max 34
_diffrn_reflns_limit_l_min -34
_diffrn_reflns_number 73495
_diffrn_reflns_theta_full 30.00
_diffrn_reflns_theta_max 30.00
_diffrn_reflns_theta_min 2.26
_exptl_absorpt_coefficient_mu 1.036
_exptl_absorpt_correction_T_max 1.000
_exptl_absorpt_correction_T_min 0.969
_exptl_absorpt_correction_type multi-scan
_exptl_absorpt_process_details
;
CrysAlisPro, Agilent Technologies,
Version 1.171.35.19 (release 27-10-2011 CrysAlis171 .NET)
(compiled Oct 27 2011,15:02:11)
Empirical absorption correction using spherical harmonics,
implemented in SCALE3 ABSPACK scaling algorithm.
;
_exptl_crystal_colour 'light yellow'
_exptl_crystal_density_diffrn 1.456
_exptl_crystal_density_method 'not measured'
_exptl_crystal_description 'fragment of cuboid'
_exptl_crystal_F_000 1344
_exptl_crystal_recrystallization_method
;
From solution in PhMe layered with n-pentane at rt.
;
_exptl_crystal_size_max 0.47
_exptl_crystal_size_mid 0.38
_exptl_crystal_size_min 0.21
_refine_diff_density_max 0.355
_refine_diff_density_min -0.311
_refine_diff_density_rms 0.053
_refine_ls_abs_structure_details 'Flack H D (1983), Acta Cryst. A39, 876-881; 3662 Friedel pairs'
_refine_ls_abs_structure_Flack -0.021(9)
_refine_ls_extinction_method none
_refine_ls_goodness_of_fit_ref 1.052
_refine_ls_hydrogen_treatment constr
_refine_ls_matrix_type full
_refine_ls_number_parameters 343
_refine_ls_number_reflns 8585
_refine_ls_number_restraints 0
_refine_ls_restrained_S_all 1.052
_refine_ls_R_factor_all 0.0237
_refine_ls_R_factor_gt 0.0208
_refine_ls_shift/su_max 0.004
_refine_ls_shift/su_mean 0.000
_refine_ls_structure_factor_coef Fsqd
_refine_ls_weighting_details 'calc w=1/[\s^2^(Fo^2^)+(0.0144P)^2^+0.7527P] where P=(Fo^2^+2Fc^2^)/3'
_refine_ls_weighting_scheme calc
_refine_ls_wR_factor_gt 0.0393
_refine_ls_wR_factor_ref 0.0403
_reflns_number_gt 8152
_reflns_number_total 8585
_reflns_threshold_expression I>2\s(I)
_cod_data_source_file c3dt50523e.txt
_cod_data_source_block ck27ck
_cod_depositor_comments
;
The following automatic conversions were performed:

'_symmetry_cell_setting' value 'Orthorhombic' changed to
'orthorhombic' according to
/home/saulius/struct/CIF-dictionaries/cif_core.dic dictionary named
'cif_core.dic' version 2.4.2 from 2011-04-26.

Automatic conversion script
Id: cif_fix_values 1891 2012-01-12 08:04:46Z andrius 
;
_cod_original_sg_symbol_H-M P2(1)2(1)2(1)
_cod_database_code 7021450

loop_
_symmetry_equiv_pos_as_xyz
'x, y, z'
'-x+1/2, -y, z+1/2'
'x+1/2, -y+1/2, -z'
'-x, y+1/2, -z+1/2'

loop_
_atom_site_label
_atom_site_type_symbol
_atom_site_fract_x
_atom_site_fract_y
_atom_site_fract_z
_atom_site_U_iso_or_equiv
_atom_site_adp_type
_atom_site_occupancy
_atom_site_symmetry_multiplicity
_atom_site_calc_flag
_atom_site_refinement_flags
C1 C 0.79709(16) 0.95463(13) 0.44546(6) 0.0154(3) Uani 1 1 d .
C2 C 0.92082(17) 0.96597(14) 0.47498(6) 0.0187(3) Uani 1 1 d .
H2 H 0.9800 1.0239 0.4667 0.022 Uiso 1 1 calc R
C3 C 0.95961(18) 0.89517(14) 0.51587(7) 0.0230(4) Uani 1 1 d .
H3 H 1.0445 0.9051 0.5347 0.028 Uiso 1 1 calc R
C4 C 0.87523(19) 0.81045(14) 0.52918(7) 0.0233(4) Uani 1 1 d .
H4 H 0.9014 0.7622 0.5572 0.028 Uiso 1 1 calc R
C5 C 0.7514(2) 0.79684(11) 0.50100(6) 0.0210(3) Uani 1 1 d .
H5 H 0.6919 0.7394 0.5099 0.025 Uiso 1 1 calc R
C6 C 0.71498(16) 0.86753(13) 0.45977(6) 0.0184(3) Uani 1 1 d .
H6 H 0.6309 0.8562 0.4405 0.022 Uiso 1 1 calc R
C7 C 0.52029(15) 1.04485(12) 0.37908(6) 0.0150(3) Uani 1 1 d .
C8 C 0.44094(17) 1.01338(13) 0.42408(7) 0.0176(3) Uani 1 1 d .
H8 H 0.4861 1.0011 0.4580 0.021 Uiso 1 1 calc R
C9 C 0.29837(17) 0.99938(13) 0.42104(7) 0.0192(3) Uani 1 1 d .
H9 H 0.2484 0.9760 0.4522 0.023 Uiso 1 1 calc R
C10 C 0.22945(17) 1.01969(12) 0.37242(6) 0.0212(3) Uani 1 1 d .
H10 H 0.1321 1.0108 0.3701 0.025 Uiso 1 1 calc R
C11 C 0.30470(17) 1.05320(13) 0.32710(7) 0.0207(3) Uani 1 1 d .
H11 H 0.2585 1.0681 0.2937 0.025 Uiso 1 1 calc R
C12 C 0.44728(16) 1.06486(12) 0.33063(6) 0.0175(3) Uani 1 1 d .
H12 H 0.4970 1.0871 0.2992 0.021 Uiso 1 1 calc R
C13 C 0.80529(16) 0.99792(12) 0.30990(6) 0.0145(3) Uani 1 1 d .
C14 C 0.73399(17) 0.91102(12) 0.28801(6) 0.0182(3) Uani 1 1 d .
H14 H 0.6534 0.8863 0.3062 0.022 Uiso 1 1 calc R
C15 C 0.77674(17) 0.85954(13) 0.24066(6) 0.0210(4) Uani 1 1 d .
H15 H 0.7250 0.8015 0.2266 0.025 Uiso 1 1 calc R
C16 C 0.89546(18) 0.89348(14) 0.21400(7) 0.0228(4) Uani 1 1 d .
H16 H 0.9267 0.8576 0.1821 0.027 Uiso 1 1 calc R
C17 C 0.96823(18) 0.97985(14) 0.23403(7) 0.0215(4) Uani 1 1 d .
H17 H 1.0490 1.0039 0.2157 0.026 Uiso 1 1 calc R
C18 C 0.92267(16) 1.03135(13) 0.28107(6) 0.0178(3) Uani 1 1 d .
H18 H 0.9728 1.0911 0.2940 0.021 Uiso 1 1 calc R
C19 C 0.7290(2) 1.20546(12) 0.54640(6) 0.0228(4) Uani 1 1 d .
H19A H 0.7528 1.1675 0.5122 0.027 Uiso 1 1 calc R
H19B H 0.7501 1.2817 0.5413 0.027 Uiso 1 1 calc R
C20 C 0.57853(19) 1.19136(14) 0.55886(8) 0.0227(4) Uani 1 1 d .
H20A H 0.5554 1.2275 0.5936 0.027 Uiso 1 1 calc R
H20B H 0.5221 1.2233 0.5294 0.027 Uiso 1 1 calc R
C21 C 0.40591(17) 1.06118(14) 0.57272(7) 0.0211(4) Uani 1 1 d .
H21A H 0.3495 1.0946 0.5436 0.025 Uiso 1 1 calc R
H21B H 0.3778 1.0918 0.6083 0.025 Uiso 1 1 calc R
C22 C 0.38305(17) 0.94344(14) 0.57292(7) 0.0207(3) Uani 1 1 d .
H22A H 0.2831 0.9278 0.5764 0.025 Uiso 1 1 calc R
H22B H 0.4167 0.9123 0.5382 0.025 Uiso 1 1 calc R
C23 C 0.44426(16) 0.78567(12) 0.61973(7) 0.0187(3) Uani 1 1 d .
H23A H 0.4847 0.7542 0.5863 0.022 Uiso 1 1 calc R
H23B H 0.3456 0.7651 0.6216 0.022 Uiso 1 1 calc R
C24 C 0.51918(16) 0.74563(13) 0.66914(7) 0.0182(3) Uani 1 1 d .
H24A H 0.4848 0.7823 0.7023 0.022 Uiso 1 1 calc R
H24B H 0.5027 0.6686 0.6736 0.022 Uiso 1 1 calc R
C25 C 0.7394(2) 0.73007(11) 0.70913(6) 0.0188(3) Uani 1 1 d .
H25A H 0.7159 0.6553 0.7174 0.023 Uiso 1 1 calc R
H25B H 0.7156 0.7740 0.7413 0.023 Uiso 1 1 calc R
C26 C 0.89079(17) 0.73974(13) 0.69676(7) 0.0186(3) Uani 1 1 d .
H26A H 0.9459 0.7102 0.7273 0.022 Uiso 1 1 calc R
H26B H 0.9135 0.6997 0.6631 0.022 Uiso 1 1 calc R
C27 C 1.06551(16) 0.86778(14) 0.67977(7) 0.0195(3) Uani 1 1 d .
H27A H 1.0929 0.8367 0.6442 0.023 Uiso 1 1 calc R
H27B H 1.1215 0.8341 0.7089 0.023 Uiso 1 1 calc R
C28 C 1.08944(18) 0.98538(14) 0.67937(7) 0.0218(4) Uani 1 1 d .
H28A H 1.0550 1.0171 0.7138 0.026 Uiso 1 1 calc R
H28B H 1.1896 1.0005 0.6763 0.026 Uiso 1 1 calc R
C29 C 1.02929(19) 1.14242(13) 0.63229(7) 0.0212(4) Uani 1 1 d .
H29A H 1.1278 1.1632 0.6299 0.025 Uiso 1 1 calc R
H29B H 0.9899 1.1735 0.6660 0.025 Uiso 1 1 calc R
C30 C 0.95237(19) 1.18287(14) 0.58331(7) 0.0214(4) Uani 1 1 d .
H30A H 0.9694 1.2598 0.5788 0.026 Uiso 1 1 calc R
H30B H 0.9850 1.1460 0.5500 0.026 Uiso 1 1 calc R
O1 O 0.80776(12) 1.16398(9) 0.59087(5) 0.0197(2) Uani 1 1 d .
O2 O 0.54878(11) 1.08117(9) 0.56319(4) 0.0186(2) Uani 1 1 d .
O3 O 0.45628(11) 0.89884(8) 0.61788(4) 0.0171(2) Uani 1 1 d .
O4 O 0.66382(11) 0.76532(9) 0.66252(5) 0.0173(2) Uani 1 1 d .
O5 O 0.92249(11) 0.84961(9) 0.68947(5) 0.0179(2) Uani 1 1 d .
O6 O 1.01785(12) 1.02965(9) 0.63397(4) 0.0189(2) Uani 1 1 d .
K1 K 0.73942(4) 0.95972(2) 0.621065(12) 0.01628(6) Uani 1 1 d .
Sn1 Sn 0.744348(11) 1.083707(7) 0.385768(4) 0.01457(3) Uani 1 1 d .

loop_
_atom_site_aniso_label
_atom_site_aniso_U_11
_atom_site_aniso_U_22
_atom_site_aniso_U_33
_atom_site_aniso_U_23
_atom_site_aniso_U_13
_atom_site_aniso_U_12
C1 0.0141(7) 0.0173(7) 0.0148(7) -0.0047(6) 0.0003(6) 0.0046(5)
C2 0.0164(8) 0.0229(8) 0.0167(8) -0.0072(6) 0.0001(6) -0.0007(6)
C3 0.0188(8) 0.0333(10) 0.0170(8) -0.0056(7) -0.0038(6) 0.0068(7)
C4 0.0291(9) 0.0266(9) 0.0142(8) -0.0002(7) 0.0006(7) 0.0114(7)
C5 0.0238(7) 0.0180(6) 0.0211(7) -0.0015(5) 0.0066(9) 0.0028(9)
C6 0.0154(8) 0.0198(8) 0.0201(8) -0.0039(6) -0.0009(6) 0.0030(6)
C7 0.0153(7) 0.0124(6) 0.0172(8) -0.0025(6) -0.0002(6) 0.0028(5)
C8 0.0188(8) 0.0191(8) 0.0149(7) 0.0007(6) -0.0009(6) 0.0039(6)
C9 0.0176(8) 0.0220(8) 0.0181(8) 0.0007(6) 0.0037(6) 0.0006(6)
C10 0.0133(8) 0.0240(7) 0.0262(8) -0.0032(6) -0.0003(6) 0.0012(6)
C11 0.0213(8) 0.0232(8) 0.0176(8) -0.0015(6) -0.0047(6) 0.0020(6)
C12 0.0183(7) 0.0183(8) 0.0160(7) -0.0003(6) 0.0012(6) 0.0013(6)
C13 0.0145(7) 0.0144(7) 0.0147(7) 0.0028(6) -0.0016(6) 0.0024(6)
C14 0.0154(7) 0.0206(7) 0.0186(6) 0.0020(6) 0.0005(6) 0.0000(8)
C15 0.0223(10) 0.0209(7) 0.0196(7) -0.0015(6) -0.0050(6) 0.0015(6)
C16 0.0267(9) 0.0299(10) 0.0118(7) 0.0015(7) 0.0022(6) 0.0090(7)
C17 0.0193(8) 0.0295(9) 0.0159(8) 0.0096(7) 0.0038(6) 0.0041(7)
C18 0.0173(8) 0.0186(8) 0.0175(8) 0.0062(6) -0.0015(6) 0.0010(6)
C19 0.0350(11) 0.0173(7) 0.0161(7) 0.0049(5) -0.0019(7) -0.0025(8)
C20 0.0315(10) 0.0161(8) 0.0206(9) 0.0041(7) -0.0035(7) 0.0046(7)
C21 0.0178(8) 0.0279(10) 0.0177(8) 0.0019(7) -0.0027(6) 0.0050(6)
C22 0.0180(8) 0.0301(9) 0.0142(7) 0.0016(7) -0.0036(6) -0.0019(6)
C23 0.0170(7) 0.0187(7) 0.0204(8) -0.0029(7) 0.0005(7) -0.0049(6)
C24 0.0169(8) 0.0163(7) 0.0213(8) 0.0011(6) 0.0005(6) -0.0046(6)
C25 0.0222(8) 0.0149(6) 0.0192(7) 0.0053(5) 0.0006(8) -0.0005(8)
C26 0.0192(8) 0.0160(8) 0.0207(8) 0.0038(6) -0.0004(7) 0.0028(6)
C27 0.0132(7) 0.0278(9) 0.0175(8) 0.0030(7) -0.0011(6) 0.0012(7)
C28 0.0187(8) 0.0290(9) 0.0178(8) 0.0023(7) -0.0027(7) -0.0046(7)
C29 0.0240(9) 0.0187(8) 0.0210(8) -0.0021(6) 0.0007(7) -0.0093(7)
C30 0.0281(9) 0.0166(8) 0.0196(9) 0.0001(7) 0.0034(7) -0.0083(7)
O1 0.0250(6) 0.0179(6) 0.0162(5) 0.0042(4) -0.0008(5) -0.0042(5)
O2 0.0205(5) 0.0165(5) 0.0189(5) 0.0029(5) -0.0010(4) 0.0011(5)
O3 0.0194(5) 0.0178(5) 0.0141(5) 0.0008(4) -0.0046(5) -0.0031(4)
O4 0.0157(5) 0.0173(5) 0.0188(6) 0.0050(4) -0.0003(4) -0.0028(4)
O5 0.0147(5) 0.0150(5) 0.0240(6) 0.0029(5) 0.0014(5) 0.0005(4)
O6 0.0232(6) 0.0168(6) 0.0167(6) 0.0007(4) -0.0027(5) -0.0058(5)
K1 0.01369(14) 0.01272(12) 0.02242(14) 0.00309(11) 0.00070(16) -0.00031(13)
Sn1 0.01387(4) 0.01294(4) 0.01691(4) -0.00170(3) -0.00070(5) 0.00013(5)

loop_
_atom_type_symbol
_atom_type_description
_atom_type_scat_dispersion_real
_atom_type_scat_dispersion_imag
_atom_type_scat_source
C C 0.0033 0.0016 'International Tables Vol C Tables 4.2.6.8 and 6.1.1.4'
H H 0.0000 0.0000 'International Tables Vol C Tables 4.2.6.8 and 6.1.1.4'
O O 0.0106 0.0060 'International Tables Vol C Tables 4.2.6.8 and 6.1.1.4'
K K 0.2009 0.2494 'International Tables Vol C Tables 4.2.6.8 and 6.1.1.4'
Sn Sn -0.6537 1.4246 'International Tables Vol C Tables 4.2.6.8 and 6.1.1.4'

loop_
_geom_angle_atom_site_label_1
_geom_angle_atom_site_label_2
_geom_angle_atom_site_label_3
_geom_angle
_geom_angle_site_symmetry_1
_geom_angle_site_symmetry_3
C6 C1 C2 115.77(15) . .
C6 C1 Sn1 127.02(11) . .
C2 C1 Sn1 117.01(12) . .
C3 C2 C1 122.25(16) . .
C3 C2 H2 118.9 . .
C1 C2 H2 118.9 . .
C4 C3 C2 120.33(16) . .
C4 C3 K1 68.95(9) . .
C2 C3 K1 102.65(10) . .
C4 C3 H3 119.8 . .
C2 C3 H3 119.8 . .
K1 C3 H3 98.1 . .
C3 C4 C5 119.10(16) . .
C3 C4 K1 87.36(10) . .
C5 C4 K1 93.81(10) . .
C3 C4 H4 120.4 . .
C5 C4 H4 120.4 . .
K1 C4 H4 88.8 . .
C6 C5 C4 119.85(16) . .
C6 C5 H5 120.1 . .
C4 C5 H5 120.1 . .
C5 C6 C1 122.68(15) . .
C5 C6 H6 118.7 . .
C1 C6 H6 118.7 . .
C8 C7 C12 116.06(14) . .
C8 C7 Sn1 122.57(11) . .
C12 C7 Sn1 120.82(11) . .
C9 C8 C7 122.51(15) . .
C9 C8 H8 118.7 . .
C7 C8 H8 118.7 . .
C10 C9 C8 119.90(15) . .
C10 C9 H9 120.1 . .
C8 C9 H9 120.1 . .
C9 C10 C11 119.17(15) . .
C9 C10 H10 120.4 . .
C11 C10 H10 120.4 . .
C12 C11 C10 120.12(15) . .
C12 C11 H11 119.9 . .
C10 C11 H11 119.9 . .
C11 C12 C7 122.22(15) . .
C11 C12 H12 118.9 . .
C7 C12 H12 118.9 . .
C14 C13 C18 116.21(14) . .
C14 C13 Sn1 124.60(11) . .
C18 C13 Sn1 119.20(11) . .
C15 C14 C13 122.47(15) . .
C15 C14 H14 118.8 . .
C13 C14 H14 118.8 . .
C16 C15 C14 119.57(16) . .
C16 C15 H15 120.2 . .
C14 C15 H15 120.2 . .
C17 C16 C15 119.75(15) . .
C17 C16 K1 90.23(10) . 2_674
C15 C16 K1 100.03(10) . 2_674
C17 C16 H16 120.1 . .
C15 C16 H16 120.1 . .
K1 C16 H16 79.8 2_674 .
C16 C17 C18 119.82(16) . .
C16 C17 K1 66.45(9) . 2_674
C18 C17 K1 111.66(11) . 2_674
C16 C17 H17 120.1 . .
C18 C17 H17 120.1 . .
K1 C17 H17 91.7 2_674 .
C17 C18 C13 122.15(16) . .
C17 C18 H18 118.9 . .
C13 C18 H18 118.9 . .
O1 C19 C20 108.70(13) . .
O1 C19 H19A 110.0 . .
C20 C19 H19A 110.0 . .
O1 C19 H19B 110.0 . .
C20 C19 H19B 110.0 . .
H19A C19 H19B 108.3 . .
O2 C20 C19 109.13(14) . .
O2 C20 H20A 109.9 . .
C19 C20 H20A 109.9 . .
O2 C20 H20B 109.9 . .
C19 C20 H20B 109.9 . .
H20A C20 H20B 108.3 . .
O2 C21 C22 108.58(13) . .
O2 C21 H21A 110.0 . .
C22 C21 H21A 110.0 . .
O2 C21 H21B 110.0 . .
C22 C21 H21B 110.0 . .
H21A C21 H21B 108.4 . .
O3 C22 C21 108.64(13) . .
O3 C22 H22A 110.0 . .
C21 C22 H22A 110.0 . .
O3 C22 H22B 110.0 . .
C21 C22 H22B 110.0 . .
H22A C22 H22B 108.3 . .
O3 C23 C24 108.79(13) . .
O3 C23 H23A 109.9 . .
C24 C23 H23A 109.9 . .
O3 C23 H23B 109.9 . .
C24 C23 H23B 109.9 . .
H23A C23 H23B 108.3 . .
O4 C24 C23 108.89(13) . .
O4 C24 H24A 109.9 . .
C23 C24 H24A 109.9 . .
O4 C24 H24B 109.9 . .
C23 C24 H24B 109.9 . .
H24A C24 H24B 108.3 . .
O4 C25 C26 108.31(12) . .
O4 C25 H25A 110.0 . .
C26 C25 H25A 110.0 . .
O4 C25 H25B 110.0 . .
C26 C25 H25B 110.0 . .
H25A C25 H25B 108.4 . .
O5 C26 C25 108.26(12) . .
O5 C26 H26A 110.0 . .
C25 C26 H26A 110.0 . .
O5 C26 H26B 110.0 . .
C25 C26 H26B 110.0 . .
H26A C26 H26B 108.4 . .
O5 C27 C28 108.08(14) . .
O5 C27 H27A 110.1 . .
C28 C27 H27A 110.1 . .
O5 C27 H27B 110.1 . .
C28 C27 H27B 110.1 . .
H27A C27 H27B 108.4 . .
O6 C28 C27 108.51(14) . .
O6 C28 H28A 110.0 . .
C27 C28 H28A 110.0 . .
O6 C28 H28B 110.0 . .
C27 C28 H28B 110.0 . .
H28A C28 H28B 108.4 . .
O6 C29 C30 108.86(14) . .
O6 C29 H29A 109.9 . .
C30 C29 H29A 109.9 . .
O6 C29 H29B 109.9 . .
C30 C29 H29B 109.9 . .
H29A C29 H29B 108.3 . .
O1 C30 C29 108.98(13) . .
O1 C30 H30A 109.9 . .
C29 C30 H30A 109.9 . .
O1 C30 H30B 109.9 . .
C29 C30 H30B 109.9 . .
H30A C30 H30B 108.3 . .
C19 O1 C30 111.26(13) . .
C19 O1 K1 114.70(9) . .
C30 O1 K1 115.09(9) . .
C20 O2 C21 112.42(13) . .
C20 O2 K1 116.16(9) . .
C21 O2 K1 117.54(9) . .
C22 O3 C23 112.16(12) . .
C22 O3 K1 113.18(9) . .
C23 O3 K1 110.24(8) . .
C25 O4 C24 110.93(12) . .
C25 O4 K1 115.85(9) . .
C24 O4 K1 117.16(9) . .
C27 O5 C26 112.68(12) . .
C27 O5 K1 115.79(9) . .
C26 O5 K1 114.73(9) . .
C28 O6 C29 112.06(13) . .
C28 O6 K1 115.15(9) . .
C29 O6 K1 112.22(10) . .
O4 K1 O1 173.54(4) . .
O4 K1 O2 120.08(4) . .
O1 K1 O2 60.62(3) . .
O4 K1 O5 60.47(3) . .
O1 K1 O5 118.05(4) . .
O2 K1 O5 173.78(4) . .
O4 K1 O3 60.92(3) . .
O1 K1 O3 118.36(3) . .
O2 K1 O3 59.78(3) . .
O5 K1 O3 119.39(3) . .
O4 K1 O6 119.06(3) . .
O1 K1 O6 60.98(3) . .
O2 K1 O6 120.80(3) . .
O5 K1 O6 59.36(3) . .
O3 K1 O6 174.62(3) . .
O4 K1 C16 98.31(4) . 2_675
O1 K1 C16 75.46(4) . 2_675
O2 K1 C16 76.92(4) . 2_675
O5 K1 C16 96.87(4) . 2_675
O3 K1 C16 77.49(4) . 2_675
O6 K1 C16 97.32(4) . 2_675
O4 K1 C4 81.08(4) . .
O1 K1 C4 105.15(4) . .
O2 K1 C4 103.73(4) . .
O5 K1 C4 82.49(4) . .
O3 K1 C4 102.51(4) . .
O6 K1 C4 82.65(4) . .
C16 K1 C4 179.27(5) 2_675 .
O4 K1 C3 103.29(4) . .
O1 K1 C3 82.65(4) . .
O2 K1 C3 99.21(4) . .
O5 K1 C3 86.45(4) . .
O3 K1 C3 120.81(4) . .
O6 K1 C3 64.58(4) . .
C16 K1 C3 156.74(5) 2_675 .
C4 K1 C3 23.69(4) . .
O4 K1 C17 75.54(4) . 2_675
O1 K1 C17 98.38(4) . 2_675
O2 K1 C17 84.35(4) . 2_675
O5 K1 C17 89.95(4) . 2_675
O3 K1 C17 61.82(4) . 2_675
O6 K1 C17 112.80(4) . 2_675
C16 K1 C17 23.33(4) 2_675 2_675
C4 K1 C17 156.15(5) . 2_675
C3 K1 C17 176.32(4) . 2_675
C13 Sn1 C7 95.14(6) . .
C13 Sn1 C1 97.46(5) . .
C7 Sn1 C1 96.29(6) . .

loop_
_geom_bond_atom_site_label_1
_geom_bond_atom_site_label_2
_geom_bond_distance
_geom_bond_site_symmetry_2
C1 C6 1.399(2) .
C1 C2 1.405(2) .
C1 Sn1 2.2445(16) .
C2 C3 1.392(2) .
C2 H2 0.9500 .
C3 C4 1.383(3) .
C3 K1 3.4375(17) .
C3 H3 0.9500 .
C4 C5 1.393(3) .
C4 K1 3.2116(17) .
C4 H4 0.9500 .
C5 C6 1.391(2) .
C5 H5 0.9500 .
C6 H6 0.9500 .
C7 C8 1.399(2) .
C7 C12 1.402(2) .
C7 Sn1 2.2279(15) .
C8 C9 1.392(2) .
C8 H8 0.9500 .
C9 C10 1.387(2) .
C9 H9 0.9500 .
C10 C11 1.392(2) .
C10 H10 0.9500 .
C11 C12 1.390(2) .
C11 H11 0.9500 .
C12 H12 0.9500 .
C13 C14 1.401(2) .
C13 C18 1.401(2) .
C13 Sn1 2.2269(15) .
C14 C15 1.390(2) .
C14 H14 0.9500 .
C15 C16 1.388(2) .
C15 H15 0.9500 .
C16 C17 1.386(3) .
C16 K1 3.2080(17) 2_674
C16 H16 0.9500 .
C17 C18 1.392(2) .
C17 K1 3.4996(17) 2_674
C17 H17 0.9500 .
C18 H18 0.9500 .
C19 O1 1.4272(19) .
C19 C20 1.497(3) .
C19 H19A 0.9900 .
C19 H19B 0.9900 .
C20 O2 1.422(2) .
C20 H20A 0.9900 .
C20 H20B 0.9900 .
C21 O2 1.4239(19) .
C21 C22 1.500(2) .
C21 H21A 0.9900 .
C21 H21B 0.9900 .
C22 O3 1.4237(19) .
C22 H22A 0.9900 .
C22 H22B 0.9900 .
C23 O3 1.4318(18) .
C23 C24 1.497(2) .
C23 H23A 0.9900 .
C23 H23B 0.9900 .
C24 O4 1.4301(18) .
C24 H24A 0.9900 .
C24 H24B 0.9900 .
C25 O4 1.4254(18) .
C25 C26 1.500(2) .
C25 H25A 0.9900 .
C25 H25B 0.9900 .
C26 O5 1.4293(19) .
C26 H26A 0.9900 .
C26 H26B 0.9900 .
C27 O5 1.4221(19) .
C27 C28 1.500(2) .
C27 H27A 0.9900 .
C27 H27B 0.9900 .
C28 O6 1.423(2) .
C28 H28A 0.9900 .
C28 H28B 0.9900 .
C29 O6 1.4262(19) .
C29 C30 1.499(2) .
C29 H29A 0.9900 .
C29 H29B 0.9900 .
C30 O1 1.431(2) .
C30 H30A 0.9900 .
C30 H30B 0.9900 .
O1 K1 2.7585(11) .
O2 K1 2.7833(11) .
O3 K1 2.8452(11) .
O4 K1 2.7504(11) .
O5 K1 2.8036(12) .
O6 K1 2.8511(12) .
K1 C16 3.2080(17) 2_675
K1 C17 3.4996(17) 2_675

loop_
_geom_torsion_atom_site_label_1
_geom_torsion_atom_site_label_2
_geom_torsion_atom_site_label_3
_geom_torsion_atom_site_label_4
_geom_torsion
_geom_torsion_site_symmetry_1
_geom_torsion_site_symmetry_4
C6 C1 C2 C3 0.0(2) . .
Sn1 C1 C2 C3 175.30(12) . .
C1 C2 C3 C4 -0.5(2) . .
C1 C2 C3 K1 -73.38(16) . .
C2 C3 C4 C5 0.2(2) . .
K1 C3 C4 C5 92.89(15) . .
C2 C3 C4 K1 -92.68(15) . .
C3 C4 C5 C6 0.6(2) . .
K1 C4 C5 C6 89.71(14) . .
C4 C5 C6 C1 -1.2(2) . .
C2 C1 C6 C5 0.8(2) . .
Sn1 C1 C6 C5 -173.90(11) . .
C12 C7 C8 C9 1.9(2) . .
Sn1 C7 C8 C9 173.42(12) . .
C7 C8 C9 C10 -1.8(2) . .
C8 C9 C10 C11 0.5(2) . .
C9 C10 C11 C12 0.7(2) . .
C10 C11 C12 C7 -0.6(3) . .
C8 C7 C12 C11 -0.6(2) . .
Sn1 C7 C12 C11 -172.36(12) . .
C18 C13 C14 C15 0.5(2) . .
Sn1 C13 C14 C15 -179.52(11) . .
C13 C14 C15 C16 1.0(2) . .
C14 C15 C16 C17 -1.6(2) . .
C14 C15 C16 K1 -97.65(14) . 2_674
C15 C16 C17 C18 0.7(2) . .
K1 C16 C17 C18 102.37(14) 2_674 .
C15 C16 C17 K1 -101.70(15) . 2_674
C16 C17 C18 C13 0.9(2) . .
K1 C17 C18 C13 75.38(16) 2_674 .
C14 C13 C18 C17 -1.5(2) . .
Sn1 C13 C18 C17 178.57(12) . .
O1 C19 C20 O2 -62.63(17) . .
O2 C21 C22 O3 64.38(17) . .
O3 C23 C24 O4 -66.29(16) . .
O4 C25 C26 O5 64.37(15) . .
O5 C27 C28 O6 -65.16(17) . .
O6 C29 C30 O1 66.94(18) . .
C20 C19 O1 C30 -175.35(13) . .
C20 C19 O1 K1 51.81(15) . .
C29 C30 O1 C19 177.34(13) . .
C29 C30 O1 K1 -50.03(15) . .
C19 C20 O2 C21 -177.49(13) . .
C19 C20 O2 K1 43.06(16) . .
C22 C21 O2 C20 176.24(13) . .
C22 C21 O2 K1 -44.91(15) . .
C21 C22 O3 C23 -177.67(13) . .
C21 C22 O3 K1 -52.17(14) . .
C24 C23 O3 C22 -177.84(13) . .
C24 C23 O3 K1 55.07(13) . .
C26 C25 O4 C24 172.73(13) . .
C26 C25 O4 K1 -50.52(13) . .
C23 C24 O4 C25 179.00(12) . .
C23 C24 O4 K1 42.87(15) . .
C28 C27 O5 C26 -173.43(13) . .
C28 C27 O5 K1 51.70(15) . .
C25 C26 O5 C27 177.51(13) . .
C25 C26 O5 K1 -47.12(14) . .
C27 C28 O6 C29 176.87(14) . .
C27 C28 O6 K1 47.01(16) . .
C30 C29 O6 C28 179.60(13) . .
C30 C29 O6 K1 -49.04(15) . .
C25 O4 K1 O1 -59.6(4) . .
C24 O4 K1 O1 74.4(4) . .
C25 O4 K1 O2 -153.93(9) . .
C24 O4 K1 O2 -19.92(11) . .
C25 O4 K1 O5 18.93(9) . .
C24 O4 K1 O5 152.94(11) . .
C25 O4 K1 O3 -144.92(11) . .
C24 O4 K1 O3 -10.91(9) . .
C25 O4 K1 O6 28.92(11) . .
C24 O4 K1 O6 162.93(9) . .
C25 O4 K1 C16 -74.28(10) . 2_675
C24 O4 K1 C16 59.72(11) . 2_675
C25 O4 K1 C4 105.31(10) . .
C24 O4 K1 C4 -120.68(11) . .
C25 O4 K1 C3 97.00(10) . .
C24 O4 K1 C3 -129.00(10) . .
C25 O4 K1 C17 -79.41(10) . 2_675
C24 O4 K1 C17 54.60(10) . 2_675
C19 O1 K1 O4 -119.3(3) . .
C30 O1 K1 O4 109.7(3) . .
C19 O1 K1 O2 -21.26(10) . .
C30 O1 K1 O2 -152.27(11) . .
C19 O1 K1 O5 165.66(10) . .
C30 O1 K1 O5 34.66(11) . .
C19 O1 K1 O3 -37.46(11) . .
C30 O1 K1 O3 -168.47(10) . .
C19 O1 K1 O6 148.63(11) . .
C30 O1 K1 O6 17.62(10) . .
C19 O1 K1 C16 -104.24(11) . 2_675
C30 O1 K1 C16 124.75(11) . 2_675
C19 O1 K1 C4 76.19(11) . .
C30 O1 K1 C4 -54.82(11) . .
C19 O1 K1 C3 83.68(10) . .
C30 O1 K1 C3 -47.33(10) . .
C19 O1 K1 C17 -99.89(10) . 2_675
C30 O1 K1 C17 129.10(10) . 2_675
C20 O2 K1 O4 160.05(10) . .
C21 O2 K1 O4 22.72(11) . .
C20 O2 K1 O1 -12.56(10) . .
C21 O2 K1 O1 -149.89(11) . .
C20 O2 K1 O5 66.8(4) . .
C21 O2 K1 O5 -70.5(4) . .
C20 O2 K1 O3 150.94(11) . .
C21 O2 K1 O3 13.60(10) . .
C20 O2 K1 O6 -22.85(12) . .
C21 O2 K1 O6 -160.18(10) . .
C20 O2 K1 C16 67.94(11) . 2_675
C21 O2 K1 C16 -69.39(11) . 2_675
C20 O2 K1 C4 -112.41(11) . .
C21 O2 K1 C4 110.25(11) . .
C20 O2 K1 C3 -88.67(11) . .
C21 O2 K1 C3 134.00(10) . .
C20 O2 K1 C17 90.37(11) . 2_675
C21 O2 K1 C17 -46.96(11) . 2_675
C27 O5 K1 O4 149.94(11) . .
C26 O5 K1 O4 16.00(9) . .
C27 O5 K1 O1 -37.23(11) . .
C26 O5 K1 O1 -171.18(9) . .
C27 O5 K1 O2 -113.3(3) . .
C26 O5 K1 O2 112.8(3) . .
C27 O5 K1 O3 166.14(10) . .
C26 O5 K1 O3 32.20(11) . .
C27 O5 K1 O6 -19.91(10) . .
C26 O5 K1 O6 -153.86(11) . .
C27 O5 K1 C16 -114.38(11) . 2_675
C26 O5 K1 C16 111.68(10) . 2_675
C27 O5 K1 C4 65.97(11) . .
C26 O5 K1 C4 -67.97(10) . .
C27 O5 K1 C3 42.50(11) . .
C26 O5 K1 C3 -91.45(10) . .
C27 O5 K1 C17 -136.71(11) . 2_675
C26 O5 K1 C17 89.35(10) . 2_675
C22 O3 K1 O4 -149.94(11) . .
C23 O3 K1 O4 -23.41(9) . .
C22 O3 K1 O1 37.37(11) . .
C23 O3 K1 O1 163.90(9) . .
C22 O3 K1 O2 21.03(9) . .
C23 O3 K1 O2 147.56(10) . .
C22 O3 K1 O5 -166.07(9) . .
C23 O3 K1 O5 -39.54(10) . .
C22 O3 K1 O6 118.8(4) . .
C23 O3 K1 O6 -114.7(4) . .
C22 O3 K1 C16 103.04(10) . 2_675
C23 O3 K1 C16 -130.43(10) . 2_675
C22 O3 K1 C4 -77.71(10) . .
C23 O3 K1 C4 48.82(10) . .
C22 O3 K1 C3 -61.40(11) . .
C23 O3 K1 C3 65.13(10) . .
C22 O3 K1 C17 121.56(10) . 2_675
C23 O3 K1 C17 -111.91(10) . 2_675
C28 O6 K1 O4 -25.53(11) . .
C29 O6 K1 O4 -155.32(10) . .
C28 O6 K1 O1 147.08(11) . .
C29 O6 K1 O1 17.30(10) . .
C28 O6 K1 O2 157.34(10) . .
C29 O6 K1 O2 27.56(11) . .
C28 O6 K1 O5 -15.43(10) . .
C29 O6 K1 O5 -145.21(11) . .
C28 O6 K1 O3 62.7(4) . .
C29 O6 K1 O3 -67.0(4) . .
C28 O6 K1 C16 78.24(11) . 2_675
C29 O6 K1 C16 -51.55(11) . 2_675
C28 O6 K1 C4 -101.02(11) . .
C29 O6 K1 C4 129.19(11) . .
C28 O6 K1 C3 -117.08(11) . .
C29 O6 K1 C3 113.14(11) . .
C28 O6 K1 C17 60.09(11) . 2_675
C29 O6 K1 C17 -69.69(11) . 2_675
C3 C4 K1 O4 -159.50(11) . .
C5 C4 K1 O4 81.50(10) . .
C3 C4 K1 O1 18.77(11) . .
C5 C4 K1 O1 -100.24(10) . .
C3 C4 K1 O2 81.56(10) . .
C5 C4 K1 O2 -37.44(11) . .
C3 C4 K1 O5 -98.35(10) . .
C5 C4 K1 O5 142.65(11) . .
C3 C4 K1 O3 143.11(10) . .
C5 C4 K1 O3 24.10(11) . .
C3 C4 K1 O6 -38.44(10) . .
C5 C4 K1 O6 -157.44(11) . .
C3 C4 K1 C16 -127(4) . 2_675
C5 C4 K1 C16 114(4) . 2_675
C5 C4 K1 C3 -119.00(16) . .
C3 C4 K1 C17 -170.87(10) . 2_675
C5 C4 K1 C17 70.13(15) . 2_675
C4 C3 K1 O4 20.83(11) . .
C2 C3 K1 O4 138.74(11) . .
C4 C3 K1 O1 -161.75(10) . .
C2 C3 K1 O1 -43.84(11) . .
C4 C3 K1 O2 -103.23(10) . .
C2 C3 K1 O2 14.69(11) . .
C4 C3 K1 O5 79.36(10) . .
C2 C3 K1 O5 -162.73(11) . .
C4 C3 K1 O3 -43.03(11) . .
C2 C3 K1 O3 74.89(12) . .
C4 C3 K1 O6 136.95(11) . .
C2 C3 K1 O6 -105.13(11) . .
C4 C3 K1 C16 178.51(11) . 2_675
C2 C3 K1 C16 -63.57(16) . 2_675
C2 C3 K1 C4 117.92(16) . .
C4 C3 K1 C17 91.8(7) . 2_675
C2 C3 K1 C17 -150.3(7) . 2_675
C14 C13 Sn1 C7 -27.11(13) . .
C18 C13 Sn1 C7 152.84(12) . .
C14 C13 Sn1 C1 69.94(13) . .
C18 C13 Sn1 C1 -110.11(12) . .
C8 C7 Sn1 C13 137.08(13) . .
C12 C7 Sn1 C13 -51.76(13) . .
C8 C7 Sn1 C1 38.96(13) . .
C12 C7 Sn1 C1 -149.87(12) . .
C6 C1 Sn1 C13 -82.71(14) . .
C2 C1 Sn1 C13 102.62(12) . .
C6 C1 Sn1 C7 13.34(14) . .
C2 C1 Sn1 C7 -161.33(11) . .
